data_2221850
loop_
_publ_author_name
'Lo, Kong Mun'
'Ng, Seik Weng'

_publ_section_title
;Dichloridooctakis(4-chlorobenzyl)di-\m~2~-hydroxido-di-\m~3~-oxido-tetratin(IV)
 toluene solvate
;
_journal_coeditor_code TK2437
_journal_issue 5
_journal_name_full 'Acta Crystallographica Section E'
_journal_page_first m593
_journal_paper_doi 10.1107/S1600536809015128
_journal_volume 65
_journal_year 2009
_chemical_formula_iupac '[Sn4 (C7 H6 Cl)8 Cl2 O2 (O H)2], C7 H8'
_chemical_formula_moiety 'C56 H50 Cl10 O4 Sn4, C7 H8'
_chemical_formula_sum 'C63 H58 Cl10 O4 Sn4'
_chemical_formula_weight 1708.35
_chemical_name_systematic
;Dichloridooctakis(4-chlorobenzyl)di-\m~2~-hydroxido-di-\m~3~-oxido-tetratin(IV)
toluene
 solvate
;
_space_group_IT_number 15
_symmetry_cell_setting monoclinic
_symmetry_space_group_name_Hall '-C 2yc'
_symmetry_space_group_name_H-M 'C 1 2/c 1'
_atom_sites_solution_hydrogens geom
_atom_sites_solution_primary direct
_atom_sites_solution_secondary difmap
_audit_creation_method SHELXL-97
_cell_angle_alpha 90
_cell_angle_beta 121.5460(10)
_cell_angle_gamma 90
_cell_formula_units_Z 4
_cell_length_a 26.6531(3)
_cell_length_b 10.83420(10)
_cell_length_c 25.8025(3)
_cell_measurement_reflns_used 9991
_cell_measurement_temperature 100(2)
_cell_measurement_theta_max 28.3
_cell_measurement_theta_min 2.5
_cell_volume 6349.77(14)
_computing_cell_refinement 'SAINT (Bruker, 2008)'
_computing_data_collection 'APEX2 (Bruker, 2008)'
_computing_data_reduction 'SAINT (Bruker, 2008)'
_computing_molecular_graphics 'X-SEED (Barbour, 2001)'
_computing_publication_material 'publCIF (Westrip, 2009)'
_computing_structure_refinement 'SHELXL97 (Sheldrick, 2008)'
_computing_structure_solution 'SHELXS97 (Sheldrick, 2008)'
_diffrn_ambient_temperature 100(2)
_diffrn_measured_fraction_theta_full 0.998
_diffrn_measured_fraction_theta_max 0.998
_diffrn_measurement_device_type 'Bruker SMART APEX'
_diffrn_measurement_method \w
_diffrn_radiation_monochromator graphite
_diffrn_radiation_source 'fine-focus sealed tube'
_diffrn_radiation_type MoK\a
_diffrn_radiation_wavelength 0.71073
_diffrn_reflns_av_R_equivalents 0.025
_diffrn_reflns_av_sigmaI/netI 0.028
_diffrn_reflns_limit_h_max 34
_diffrn_reflns_limit_h_min -34
_diffrn_reflns_limit_k_max 14
_diffrn_reflns_limit_k_min -14
_diffrn_reflns_limit_l_max 33
_diffrn_reflns_limit_l_min -33
_diffrn_reflns_number 21584
_diffrn_reflns_theta_full 27.5
_diffrn_reflns_theta_max 27.5
_diffrn_reflns_theta_min 1.8
_diffrn_standards_decay_% 0
_diffrn_standards_interval_count 0
_diffrn_standards_interval_time 0
_diffrn_standards_number 0
_exptl_absorpt_coefficient_mu 2.023
_exptl_absorpt_correction_T_max 0.746
_exptl_absorpt_correction_T_min 0.564
_exptl_absorpt_correction_type multi-scan
_exptl_absorpt_process_details '(SADABS; Sheldrick, 1996)'
_exptl_crystal_colour Colorless
_exptl_crystal_density_diffrn 1.787
_exptl_crystal_density_method 'not measured'
_exptl_crystal_description Block
_exptl_crystal_F_000 3352
_exptl_crystal_size_max 0.36
_exptl_crystal_size_mid 0.12
_exptl_crystal_size_min 0.08
_refine_diff_density_max 1.08
_refine_diff_density_min -1.53
_refine_ls_extinction_method none
_refine_ls_goodness_of_fit_ref 0.97
_refine_ls_hydrogen_treatment constr
_refine_ls_matrix_type full
_refine_ls_number_parameters 389
_refine_ls_number_reflns 7288
_refine_ls_number_restraints 127
_refine_ls_restrained_S_all 0.96
_refine_ls_R_factor_all 0.038
_refine_ls_R_factor_gt 0.032
_refine_ls_shift/su_max 0.001
_refine_ls_shift/su_mean 0.001
_refine_ls_structure_factor_coef Fsqd
_refine_ls_weighting_details 'calc w=1/[\s^2^(Fo^2^)+(0.1P)^2^] where P=(Fo^2^+2Fc^2^)/3'
_refine_ls_weighting_scheme calc
_refine_ls_wR_factor_gt 0.112
_refine_ls_wR_factor_ref 0.118
_reflns_number_gt 6556
_reflns_number_total 7288
_reflns_threshold_expression I>2\s(I)
_cod_data_source_file tk2437.cif
_cod_data_source_block I
_cod_depositor_comments
;
The following automatic conversions were performed:
'_symmetry_cell_setting' value 'Monoclinic' changed to 'monoclinic'
according to '/home/saulius/struct/CIF-dictionaries/cif_core.dic'
dictionary named 'cif_core.dic' version 2.4.1 from
2010-06-29.

'_exptl_absorpt_correction_type' value 'Multi-scan' changed
to 'multi-scan' according to
'/home/saulius/struct/CIF-dictionaries/cif_core.dic' dictionary named
'cif_core.dic' version 2.4.1 from 2010-06-29.

Automatic conversion script
Id: cif_fix_enum 1527 2010-12-29 10:47:43Z saulius 

The following automatic conversions were performed:

'_symmetry_cell_setting' value 'Monoclinic' changed to 'monoclinic'
according to /home/saulius/struct/CIF-dictionaries/cif_core.dic
dictionary named 'cif_core.dic' version 2.4.1 from
2010-06-29.

'_exptl_absorpt_correction_type' value 'Multi-scan'
changed to 'multi-scan' according to
/home/saulius/struct/CIF-dictionaries/cif_core.dic dictionary named
'cif_core.dic' version 2.4.1 from 2010-06-29.

Automatic conversion script
Id: cif_fix_values 1715 2011-07-08 13:25:40Z adriana 
;
_cod_original_cell_volume 6349.80(10)
_cod_original_sg_symbol_H-M 'C 2/c'
_cod_database_code 2221850
_cod_database_fobs_code 2221850

loop_
_symmetry_equiv_pos_as_xyz
'x, y, z'
'-x, y, -z+1/2'
'x+1/2, y+1/2, z'
'-x+1/2, y+1/2, -z+1/2'
'-x, -y, -z'
'x, -y, z-1/2'
'-x+1/2, -y+1/2, -z'
'x+1/2, -y+1/2, z-1/2'

loop_
_atom_site_type_symbol
_atom_site_label
_atom_site_fract_x
_atom_site_fract_y
_atom_site_fract_z
_atom_site_U_iso_or_equiv
_atom_site_adp_type
_atom_site_calc_flag
_atom_site_refinement_flags
_atom_site_occupancy
_atom_site_disorder_assembly
_atom_site_disorder_group
Sn Sn1 0.327847(9) 0.98788(2) 0.507504(10) 0.01694(9) Uani d . 1 . .
Sn Sn2 0.275327(9) 0.70201(2) 0.456210(9) 0.01484(9) Uani d . 1 . .
Cl Cl1 0.44736(9) 1.2278(2) 0.33532(10) 0.0402(5) Uani d PU 0.50 A 1
Cl Cl1' 0.47812(11) 1.3027(2) 0.39056(13) 0.0466(6) Uani d PU 0.50 A 2
Cl Cl2 0.56752(4) 1.39884(11) 0.58933(5) 0.0421(3) Uani d . 1 . .
Cl Cl3 0.42907(6) 0.44291(13) 0.75877(5) 0.0566(4) Uani d . 1 . .
Cl Cl4 0.27115(4) 0.87250(9) 0.18192(4) 0.0302(2) Uani d . 1 . .
Cl Cl5 0.29674(4) 1.10490(8) 0.56878(4) 0.02368(18) Uani d . 1 . .
O O1 0.33270(10) 0.8384(2) 0.45170(10) 0.0201(5) Uani d . 1 . .
H H2 0.3515 0.8354 0.4338 0.030 Uiso calc R 1 . .
O O2 0.27917(10) 0.8466(2) 0.50928(10) 0.0167(4) Uani d . 1 . .
C C1 0.28989(16) 1.1114(4) 0.43078(17) 0.0255(8) Uani d D 1 . .
H H1A 0.2541 1.0731 0.3966 0.031 Uiso calc PR 0.50 B 1
H H1B 0.2780 1.1888 0.4419 0.031 Uiso calc PR 0.50 B 1
H H1C 0.2582 1.0675 0.3949 0.031 Uiso d PR 0.50 B 2
H H1D 0.2719 1.1825 0.4392 0.031 Uiso d PR 0.50 B 2
C C2 0.3321(3) 1.1416(7) 0.4104(3) 0.019(3) Uani d PGDU 0.50 A 1
C C3 0.3242(2) 1.0776(6) 0.3600(3) 0.0192(17) Uani d PGU 0.50 A 1
H H3 0.2944 1.0165 0.3413 0.023 Uiso calc PR 0.50 A 1
C C4 0.3600(2) 1.1032(5) 0.3369(2) 0.0224(14) Uani d PGU 0.50 A 1
H H4 0.3546 1.0595 0.3024 0.027 Uiso calc PR 0.50 A 1
C C5 0.4036(2) 1.1927(6) 0.3643(3) 0.0240(18) Uani d PGU 0.50 A 1
C C6 0.4115(2) 1.2566(5) 0.4148(3) 0.0246(19) Uani d PGU 0.50 A 1
H H6 0.4413 1.3178 0.4335 0.030 Uiso calc PR 0.50 A 1
C C7 0.3757(3) 1.2310(6) 0.4378(3) 0.0190(18) Uani d PGU 0.50 A 1
H H7 0.3811 1.2747 0.4723 0.023 Uiso calc PR 0.50 A 1
C C2' 0.3344(3) 1.1548(7) 0.4162(3) 0.017(3) Uani d PGDU 0.50 A 2
C C3' 0.3450(3) 1.0990(6) 0.3743(3) 0.0242(19) Uani d PGU 0.50 A 2
H H3' 0.3220 1.0302 0.3514 0.029 Uiso calc PR 0.50 A 2
C C4' 0.3891(3) 1.1441(6) 0.3660(3) 0.0277(18) Uani d PGU 0.50 A 2
H H4' 0.3964 1.1060 0.3374 0.033 Uiso calc PR 0.50 A 2
C C5' 0.4227(2) 1.2449(6) 0.3996(3) 0.028(2) Uani d PGU 0.50 A 2
C C6' 0.4121(2) 1.3006(5) 0.4415(3) 0.0279(17) Uani d PGU 0.50 A 2
H H6' 0.4350 1.3695 0.4645 0.033 Uiso calc PR 0.50 A 2
C C7' 0.3679(3) 1.2556(6) 0.4498(3) 0.0177(18) Uani d PGU 0.50 A 2
H H7' 0.3607 1.2936 0.4784 0.021 Uiso calc PR 0.50 A 2
C C8 0.41833(15) 0.9705(3) 0.57839(17) 0.0237(7) Uani d . 1 . .
H H8A 0.4206 0.9632 0.6178 0.028 Uiso calc R 1 A .
H H8B 0.4343 0.8933 0.5720 0.028 Uiso calc R 1 . .
C C9 0.45657(9) 1.07721(16) 0.58191(10) 0.0195(6) Uani d G 1 A .
C C10 0.49762(10) 1.06170(16) 0.56468(11) 0.0251(7) Uani d G 1 . .
H H10 0.5022 0.9833 0.5512 0.030 Uiso calc R 1 A .
C C11 0.53194(9) 1.1609(2) 0.56725(11) 0.0270(8) Uani d G 1 A .
H H11 0.5600 1.1503 0.5555 0.032 Uiso calc R 1 . .
C C12 0.52521(9) 1.27552(18) 0.58704(12) 0.0286(8) Uani d G 1 . .
C C13 0.48416(10) 1.29103(16) 0.60427(11) 0.0253(7) Uani d G 1 A .
H H13 0.4796 1.3694 0.6178 0.030 Uiso calc R 1 . .
C C14 0.44984(9) 1.19187(19) 0.60170(11) 0.0219(7) Uani d G 1 . .
H H14 0.4218 1.2025 0.6135 0.026 Uiso calc R 1 A .
C C15 0.34351(17) 0.5660(4) 0.49764(18) 0.0281(8) Uani d . 1 . .
H H15A 0.3291 0.4888 0.4737 0.034 Uiso calc R 1 . .
H H15B 0.3777 0.5950 0.4956 0.034 Uiso calc R 1 . .
C C16 0.36408(10) 0.5374(2) 0.56319(8) 0.0217(7) Uani d G 1 . .
C C17 0.40371(11) 0.61529(19) 0.60939(11) 0.0465(13) Uani d G 1 . .
H H17 0.4170 0.6882 0.5997 0.056 Uiso calc R 1 . .
C C18 0.42397(12) 0.5865(2) 0.66972(10) 0.0543(15) Uani d G 1 . .
H H18 0.4511 0.6398 0.7013 0.065 Uiso calc R 1 . .
C C19 0.40460(11) 0.4799(2) 0.68384(7) 0.0331(9) Uani d G 1 . .
C C20 0.36497(10) 0.40193(18) 0.63764(10) 0.0232(7) Uani d G 1 . .
H H20 0.3517 0.3290 0.6473 0.028 Uiso calc R 1 . .
C C21 0.34471(9) 0.43068(19) 0.57732(8) 0.0218(7) Uani d G 1 . .
H H21 0.3176 0.3774 0.5457 0.026 Uiso calc R 1 . .
C C22 0.20707(16) 0.7021(4) 0.36242(16) 0.0257(8) Uani d . 1 . .
H H22A 0.1921 0.6167 0.3505 0.031 Uiso calc R 1 . .
H H22B 0.1742 0.7537 0.3575 0.031 Uiso calc R 1 . .
C C23 0.22529(9) 0.7490(2) 0.31922(9) 0.0198(7) Uani d G 1 . .
C C24 0.19185(8) 0.8399(2) 0.27705(10) 0.0253(7) Uani d G 1 . .
H H24 0.1590 0.8749 0.2768 0.030 Uiso calc R 1 . .
C C25 0.20642(10) 0.8794(2) 0.23531(9) 0.0274(8) Uani d G 1 . .
H H25 0.1836 0.9415 0.2065 0.033 Uiso calc R 1 . .
C C26 0.25443(10) 0.8281(2) 0.23573(9) 0.0223(7) Uani d G 1 . .
C C27 0.28787(9) 0.7373(2) 0.27789(10) 0.0259(7) Uani d G 1 . .
H H27 0.3207 0.7022 0.2782 0.031 Uiso calc R 1 . .
C C28 0.27330(9) 0.6977(2) 0.31963(9) 0.0244(7) Uani d G 1 . .
H H28 0.2962 0.6356 0.3484 0.029 Uiso calc R 1 . .
C C29 0.4229(5) 0.9306(13) 0.2428(6) 0.033(2) Uani d PU 0.50 C -1
H H29A 0.4038 1.0072 0.2436 0.050 Uiso calc PR 0.50 C -1
H H29B 0.4315 0.8792 0.2777 0.050 Uiso calc PR 0.50 C -1
H H29C 0.3967 0.8858 0.2050 0.050 Uiso calc PR 0.50 C -1
C C30 0.47904(19) 0.9607(5) 0.2457(3) 0.0256(15) Uani d PGU 0.50 C -1
C C31 0.4921(3) 1.0827(4) 0.2406(3) 0.032(2) Uani d PGU 0.50 C -1
H H31 0.4652 1.1465 0.2351 0.039 Uiso calc PR 0.50 C -1
C C32 0.5444(3) 1.1115(4) 0.2438(3) 0.043(2) Uani d PGU 0.50 C -1
H H32 0.5533 1.1948 0.2403 0.052 Uiso calc PR 0.50 C -1
C C33 0.5837(2) 1.0182(6) 0.2519(3) 0.038(2) Uani d PGU 0.50 C -1
H H33 0.6195 1.0378 0.2541 0.046 Uiso calc PR 0.50 C -1
C C34 0.5707(2) 0.8962(5) 0.2570(4) 0.036(3) Uani d PGU 0.50 C -1
H H34 0.5976 0.8324 0.2625 0.043 Uiso calc PR 0.50 C -1
C C35 0.5183(2) 0.8675(4) 0.2538(3) 0.0278(16) Uani d PGU 0.50 C -1
H H35 0.5094 0.7841 0.2573 0.033 Uiso calc PR 0.50 C -1

loop_
_atom_site_aniso_label
_atom_site_aniso_U_11
_atom_site_aniso_U_22
_atom_site_aniso_U_33
_atom_site_aniso_U_12
_atom_site_aniso_U_13
_atom_site_aniso_U_23
Sn1 0.01971(14) 0.01661(14) 0.01916(14) -0.00310(8) 0.01341(11) 0.00117(8)
Sn2 0.01654(13) 0.01655(14) 0.01512(13) 0.00008(8) 0.01083(10) 0.00288(8)
Cl1 0.0258(9) 0.0584(13) 0.0445(12) 0.0056(9) 0.0240(9) 0.0273(10)
Cl1' 0.0477(12) 0.0421(12) 0.0787(17) 0.0062(9) 0.0528(13) 0.0182(11)
Cl2 0.0310(5) 0.0405(6) 0.0516(6) -0.0154(4) 0.0194(5) 0.0024(5)
Cl3 0.0672(8) 0.0566(8) 0.0172(5) 0.0364(6) 0.0022(5) -0.0001(5)
Cl4 0.0372(5) 0.0391(5) 0.0220(4) -0.0055(4) 0.0209(4) 0.0018(4)
Cl5 0.0323(4) 0.0210(4) 0.0269(4) -0.0033(3) 0.0217(4) -0.0027(3)
O1 0.0228(12) 0.0213(12) 0.0204(12) -0.0058(10) 0.0141(10) -0.0004(10)
O2 0.0211(11) 0.0176(11) 0.0178(11) -0.0034(9) 0.0145(9) 0.0006(9)
C1 0.0288(18) 0.0257(19) 0.0308(19) 0.0052(14) 0.0217(16) 0.0083(15)
C2 0.023(5) 0.009(4) 0.025(5) 0.000(4) 0.012(4) 0.008(4)
C3 0.024(4) 0.019(4) 0.018(4) -0.010(3) 0.013(3) 0.000(3)
C4 0.023(3) 0.029(4) 0.017(3) -0.001(3) 0.011(3) 0.001(3)
C5 0.017(3) 0.028(4) 0.029(4) 0.005(3) 0.013(3) 0.014(4)
C6 0.022(4) 0.023(4) 0.023(4) -0.009(3) 0.007(3) 0.010(3)
C7 0.027(4) 0.016(4) 0.017(4) -0.005(3) 0.014(3) -0.001(3)
C2' 0.025(6) 0.019(5) 0.017(4) 0.004(4) 0.018(4) 0.002(4)
C3' 0.031(5) 0.021(4) 0.023(4) -0.004(3) 0.016(4) -0.003(3)
C4' 0.037(5) 0.032(4) 0.028(4) 0.006(4) 0.026(4) -0.002(4)
C5' 0.028(4) 0.033(4) 0.035(5) 0.004(3) 0.024(4) 0.010(4)
C6' 0.023(3) 0.032(4) 0.026(4) 0.003(3) 0.012(3) 0.004(3)
C7' 0.024(4) 0.022(4) 0.012(3) -0.005(3) 0.013(3) 0.001(3)
C8 0.0234(17) 0.0237(18) 0.0258(18) -0.0008(14) 0.0141(15) 0.0019(14)
C9 0.0186(15) 0.0239(17) 0.0131(14) -0.0027(13) 0.0061(12) 0.0018(13)
C10 0.0263(17) 0.0274(19) 0.0233(17) -0.0002(15) 0.0140(15) 0.0007(15)
C11 0.0202(16) 0.032(2) 0.0310(19) -0.0012(15) 0.0152(15) 0.0036(16)
C12 0.0171(16) 0.036(2) 0.0262(19) -0.0058(15) 0.0064(14) 0.0020(16)
C13 0.0201(16) 0.0267(19) 0.0206(17) -0.0071(13) 0.0047(14) -0.0063(14)
C14 0.0202(16) 0.0261(18) 0.0179(16) -0.0005(13) 0.0090(13) -0.0009(13)
C15 0.0310(19) 0.0249(19) 0.041(2) 0.0145(15) 0.0271(17) 0.0182(16)
C16 0.0155(15) 0.0196(17) 0.0331(19) 0.0043(13) 0.0148(14) 0.0068(14)
C17 0.027(2) 0.022(2) 0.055(3) -0.0061(16) -0.0030(19) 0.015(2)
C18 0.043(3) 0.019(2) 0.043(3) -0.0004(18) -0.017(2) -0.0012(19)
C19 0.032(2) 0.031(2) 0.0193(18) 0.0152(17) 0.0018(16) 0.0017(16)
C20 0.0198(16) 0.0273(19) 0.0231(17) 0.0038(14) 0.0118(14) 0.0055(14)
C21 0.0221(16) 0.0234(17) 0.0222(16) -0.0017(13) 0.0132(14) -0.0005(14)
C22 0.0193(16) 0.042(2) 0.0158(16) -0.0063(15) 0.0093(14) 0.0031(15)
C23 0.0196(15) 0.0276(18) 0.0119(14) -0.0072(13) 0.0081(12) -0.0032(13)
C24 0.0271(17) 0.0284(19) 0.0252(18) 0.0011(15) 0.0171(15) 0.0019(15)
C25 0.0343(19) 0.0260(19) 0.0236(18) 0.0033(15) 0.0163(16) 0.0077(15)
C26 0.0284(17) 0.0239(18) 0.0172(16) -0.0084(14) 0.0138(14) -0.0050(13)
C27 0.0252(17) 0.031(2) 0.0267(18) 0.0005(15) 0.0172(15) 0.0001(16)
C28 0.0260(18) 0.0260(19) 0.0231(18) 0.0028(14) 0.0141(15) 0.0022(14)
C29 0.029(4) 0.031(5) 0.039(5) 0.001(4) 0.017(4) -0.003(4)
C30 0.026(3) 0.025(4) 0.018(3) 0.001(3) 0.006(3) 0.002(3)
C31 0.035(5) 0.026(3) 0.031(6) 0.003(4) 0.015(5) -0.001(3)
C32 0.058(5) 0.036(4) 0.032(4) -0.013(4) 0.021(4) 0.002(3)
C33 0.033(4) 0.050(5) 0.027(4) -0.008(4) 0.013(3) 0.003(4)
C34 0.038(6) 0.036(6) 0.021(4) -0.003(4) 0.007(4) -0.002(4)
C35 0.033(4) 0.023(4) 0.025(3) 0.000(3) 0.014(4) 0.000(3)

loop_
_atom_type_symbol
_atom_type_description
_atom_type_scat_dispersion_real
_atom_type_scat_dispersion_imag
_atom_type_scat_source
C C 0.0033 0.0016 'International Tables Vol C Tables 4.2.6.8 and 6.1.1.4'
H H 0.0000 0.0000 'International Tables Vol C Tables 4.2.6.8 and 6.1.1.4'
O O 0.0106 0.0060 'International Tables Vol C Tables 4.2.6.8 and 6.1.1.4'
Cl Cl 0.1484 0.1585 'International Tables Vol C Tables 4.2.6.8 and 6.1.1.4'
Sn Sn -0.6537 1.4246 'International Tables Vol C Tables 4.2.6.8 and 6.1.1.4'

loop_
_geom_angle_atom_site_label_1
_geom_angle_atom_site_label_2
_geom_angle_atom_site_label_3
_geom_angle_site_symmetry_1
_geom_angle_site_symmetry_3
_geom_angle
_geom_angle_publ_flag
O2 Sn1 C8 . . 111.30(12) ?
O2 Sn1 C1 . . 119.52(12) ?
C8 Sn1 C1 . . 128.14(14) ?
O2 Sn1 O1 . . 73.60(8) ?
C8 Sn1 O1 . . 93.91(12) ?
C1 Sn1 O1 . . 90.90(12) ?
O2 Sn1 Cl5 . . 86.57(6) ?
C8 Sn1 Cl5 . . 95.92(10) ?
C1 Sn1 Cl5 . . 96.62(10) ?
O1 Sn1 Cl5 . . 159.98(6) ?
O2 Sn2 O2 . 7_566 73.49(10) ?
O2 Sn2 C22 . . 118.21(13) ?
O2 Sn2 C22 7_566 . 96.37(11) ?
O2 Sn2 C15 . . 117.40(14) ?
O2 Sn2 C15 7_566 . 101.99(11) ?
C22 Sn2 C15 . . 124.29(16) ?
O2 Sn2 O1 . . 74.04(8) ?
O2 Sn2 O1 7_566 . 147.53(9) ?
C22 Sn2 O1 . . 98.35(11) ?
C15 Sn2 O1 . . 93.30(12) ?
Sn2 O1 Sn1 . . 100.39(9) ?
Sn2 O1 H2 . . 129.8 ?
Sn1 O1 H2 . . 129.8 ?
Sn1 O2 Sn2 . . 111.85(9) ?
Sn1 O2 Sn2 . 7_566 141.49(12) ?
Sn2 O2 Sn2 . 7_566 106.51(10) ?
C2' C1 Sn1 . . 112.0(4) ?
C2 C1 Sn1 . . 112.2(4) ?
C2' C1 H1A . . 115.4 ?
C2 C1 H1A . . 109.2 ?
Sn1 C1 H1A . . 109.2 ?
C2' C1 H1B . . 102.9 ?
C2 C1 H1B . . 109.2 ?
Sn1 C1 H1B . . 109.2 ?
H1A C1 H1B . . 107.9 ?
C2' C1 H1C . . 108.4 ?
C2 C1 H1C . . 101.8 ?
Sn1 C1 H1C . . 108.8 ?
C2' C1 H1D . . 110.5 ?
C2 C1 H1D . . 116.4 ?
Sn1 C1 H1D . . 109.3 ?
H1C C1 H1D . . 107.8 ?
C3 C2 C7 . . 120.0 ?
C3 C2 C1 . . 116.4(4) ?
C7 C2 C1 . . 123.6(4) ?
C2 C3 C4 . . 120.0 ?
C2 C3 H3 . . 120.0 ?
C4 C3 H3 . . 120.0 ?
C5 C4 C3 . . 120.0 ?
C5 C4 H4 . . 120.0 ?
C3 C4 H4 . . 120.0 ?
C4 C5 C6 . . 120.0 ?
C4 C5 Cl1 . . 120.6(4) ?
C6 C5 Cl1 . . 119.4(4) ?
C7 C6 C5 . . 120.0 ?
C7 C6 H6 . . 120.0 ?
C5 C6 H6 . . 120.0 ?
C6 C7 C2 . . 120.0 ?
C6 C7 H7 . . 120.0 ?
C2 C7 H7 . . 120.0 ?
C3' C2' C7' . . 120.0 ?
C3' C2' C1 . . 124.7(4) ?
C7' C2' C1 . . 115.2(4) ?
C2' C3' C4' . . 120.0 ?
C2' C3' H3' . . 120.0 ?
C4' C3' H3' . . 120.0 ?
C5' C4' C3' . . 120.0 ?
C5' C4' H4' . . 120.0 ?
C3' C4' H4' . . 120.0 ?
C4' C5' C6' . . 120.0 ?
C4' C5' Cl1' . . 121.1(4) ?
C6' C5' Cl1' . . 118.9(4) ?
C5' C6' C7' . . 120.0 ?
C5' C6' H6' . . 120.0 ?
C7' C6' H6' . . 120.0 ?
C6' C7' C2' . . 120.0 ?
C6' C7' H7' . . 120.0 ?
C2' C7' H7' . . 120.0 ?
C9 C8 Sn1 . . 114.0(2) ?
C9 C8 H8A . . 108.8 ?
Sn1 C8 H8A . . 108.8 ?
C9 C8 H8B . . 108.8 ?
Sn1 C8 H8B . . 108.8 ?
H8A C8 H8B . . 107.6 ?
C10 C9 C14 . . 120.0 ?
C10 C9 C8 . . 120.45(19) ?
C14 C9 C8 . . 119.54(19) ?
C9 C10 C11 . . 120.0 ?
C9 C10 H10 . . 120.0 ?
C11 C10 H10 . . 120.0 ?
C10 C11 C12 . . 120.0 ?
C10 C11 H11 . . 120.0 ?
C12 C11 H11 . . 120.0 ?
C13 C12 C11 . . 120.0 ?
C13 C12 Cl2 . . 120.27(14) ?
C11 C12 Cl2 . . 119.73(14) ?
C14 C13 C12 . . 120.0 ?
C14 C13 H13 . . 120.0 ?
C12 C13 H13 . . 120.0 ?
C13 C14 C9 . . 120.0 ?
C13 C14 H14 . . 120.0 ?
C9 C14 H14 . . 120.0 ?
C16 C15 Sn2 . . 114.6(2) ?
C16 C15 H15A . . 108.6 ?
Sn2 C15 H15A . . 108.6 ?
C16 C15 H15B . . 108.6 ?
Sn2 C15 H15B . . 108.6 ?
H15A C15 H15B . . 107.6 ?
C17 C16 C21 . . 120.0 ?
C17 C16 C15 . . 120.2(2) ?
C21 C16 C15 . . 119.8(2) ?
C16 C17 C18 . . 120.0 ?
C16 C17 H17 . . 120.0 ?
C18 C17 H17 . . 120.0 ?
C19 C18 C17 . . 120.0 ?
C19 C18 H18 . . 120.0 ?
C17 C18 H18 . . 120.0 ?
C18 C19 C20 . . 120.0 ?
C18 C19 Cl3 . . 120.66(16) ?
C20 C19 Cl3 . . 119.34(16) ?
C21 C20 C19 . . 120.0 ?
C21 C20 H20 . . 120.0 ?
C19 C20 H20 . . 120.0 ?
C20 C21 C16 . . 120.0 ?
C20 C21 H21 . . 120.0 ?
C16 C21 H21 . . 120.0 ?
C23 C22 Sn2 . . 115.0(2) ?
C23 C22 H22A . . 108.5 ?
Sn2 C22 H22A . . 108.5 ?
C23 C22 H22B . . 108.5 ?
Sn2 C22 H22B . . 108.5 ?
H22A C22 H22B . . 107.5 ?
C24 C23 C28 . . 120.0 ?
C24 C23 C22 . . 119.5(2) ?
C28 C23 C22 . . 120.5(2) ?
C25 C24 C23 . . 120.0 ?
C25 C24 H24 . . 120.0 ?
C23 C24 H24 . . 120.0 ?
C24 C25 C26 . . 120.0 ?
C24 C25 H25 . . 120.0 ?
C26 C25 H25 . . 120.0 ?
C27 C26 C25 . . 120.0 ?
C27 C26 Cl4 . . 119.67(13) ?
C25 C26 Cl4 . . 120.28(13) ?
C26 C27 C28 . . 120.0 ?
C26 C27 H27 . . 120.0 ?
C28 C27 H27 . . 120.0 ?
C27 C28 C23 . . 120.0 ?
C27 C28 H28 . . 120.0 ?
C23 C28 H28 . . 120.0 ?
C31 C30 C35 . . 120.0 ?
C31 C30 C29 . . 119.7(7) ?
C35 C30 C29 . . 120.3(7) ?
C30 C31 C32 . . 120.0 ?
C30 C31 H31 . . 120.0 ?
C32 C31 H31 . . 120.0 ?
C31 C32 C33 . . 120.0 ?
C31 C32 H32 . . 120.0 ?
C33 C32 H32 . . 120.0 ?
C34 C33 C32 . . 120.0 ?
C34 C33 H33 . . 120.0 ?
C32 C33 H33 . . 120.0 ?
C33 C34 C35 . . 120.0 ?
C33 C34 H34 . . 120.0 ?
C35 C34 H34 . . 120.0 ?
C34 C35 C30 . . 120.0 ?
C34 C35 H35 . . 120.0 ?
C30 C35 H35 . . 120.0 ?

loop_
_geom_bond_atom_site_label_1
_geom_bond_atom_site_label_2
_geom_bond_site_symmetry_2
_geom_bond_distance
_geom_bond_publ_flag
Sn1 O2 . 2.023(2) ?
Sn1 C8 . 2.140(4) ?
Sn1 C1 . 2.154(4) ?
Sn1 O1 . 2.215(2) ?
Sn1 Cl5 . 2.4834(8) ?
Sn2 O2 . 2.047(2) ?
Sn2 O2 7_566 2.129(2) ?
Sn2 C22 . 2.135(3) ?
Sn2 C15 . 2.141(3) ?
Sn2 O1 . 2.173(2) ?
Cl1 C5 . 1.725(4) ?
Cl1' C5' . 1.730(4) ?
Cl2 C12 . 1.7292(17) ?
Cl3 C19 . 1.733(2) ?
Cl4 C26 . 1.7335(16) ?
O1 H2 . 0.8400 ?
O2 Sn2 7_566 2.129(2) ?
C1 C2' . 1.495(5) ?
C1 C2 . 1.505(4) ?
C1 H1A . 0.9900 ?
C1 H1B . 0.9900 ?
C1 H1C . 0.9900 ?
C1 H1D . 0.9901 ?
C2 C3 . 1.3900 ?
C2 C7 . 1.3900 ?
C3 C4 . 1.3900 ?
C3 H3 . 0.9500 ?
C4 C5 . 1.3900 ?
C4 H4 . 0.9500 ?
C5 C6 . 1.3900 ?
C6 C7 . 1.3900 ?
C6 H6 . 0.9500 ?
C7 H7 . 0.9500 ?
C2' C3' . 1.3900 ?
C2' C7' . 1.3900 ?
C3' C4' . 1.3900 ?
C3' H3' . 0.9500 ?
C4' C5' . 1.3900 ?
C4' H4' . 0.9500 ?
C5' C6' . 1.3900 ?
C6' C7' . 1.3900 ?
C6' H6' . 0.9500 ?
C7' H7' . 0.9500 ?
C8 C9 . 1.512(4) ?
C8 H8A . 0.9900 ?
C8 H8B . 0.9900 ?
C9 C10 . 1.3900 ?
C9 C14 . 1.3900 ?
C10 C11 . 1.3900 ?
C10 H10 . 0.9500 ?
C11 C12 . 1.3900 ?
C11 H11 . 0.9500 ?
C12 C13 . 1.3900 ?
C13 C14 . 1.3900 ?
C13 H13 . 0.9500 ?
C14 H14 . 0.9500 ?
C15 C16 . 1.512(4) ?
C15 H15A . 0.9900 ?
C15 H15B . 0.9900 ?
C16 C17 . 1.3900 ?
C16 C21 . 1.3900 ?
C17 C18 . 1.3900 ?
C17 H17 . 0.9500 ?
C18 C19 . 1.3900 ?
C18 H18 . 0.9500 ?
C19 C20 . 1.3900 ?
C20 C21 . 1.3900 ?
C20 H20 . 0.9500 ?
C21 H21 . 0.9500 ?
C22 C23 . 1.518(4) ?
C22 H22A . 0.9900 ?
C22 H22B . 0.9900 ?
C23 C24 . 1.3900 ?
C23 C28 . 1.3900 ?
C24 C25 . 1.3900 ?
C24 H24 . 0.9500 ?
C25 C26 . 1.3900 ?
C25 H25 . 0.9500 ?
C26 C27 . 1.3900 ?
C27 C28 . 1.3900 ?
C27 H27 . 0.9500 ?
C28 H28 . 0.9500 ?
C29 C30 . 1.493(10) ?
C29 H29A . 0.9800 ?
C29 H29B . 0.9800 ?
C29 H29C . 0.9800 ?
C30 C31 . 1.3900 ?
C30 C35 . 1.3900 ?
C31 C32 . 1.3900 ?
C31 H31 . 0.9500 ?
C32 C33 . 1.3900 ?
C32 H32 . 0.9500 ?
C33 C34 . 1.3900 ?
C33 H33 . 0.9500 ?
C34 C35 . 1.3900 ?
C34 H34 . 0.9500 ?
C35 H35 . 0.9500 ?

loop_
_geom_torsion_atom_site_label_1
_geom_torsion_atom_site_label_2
_geom_torsion_atom_site_label_3
_geom_torsion_atom_site_label_4
_geom_torsion_site_symmetry_1
_geom_torsion_site_symmetry_2
_geom_torsion_site_symmetry_3
_geom_torsion_site_symmetry_4
_geom_torsion
_geom_torsion_publ_flag
O2 Sn2 O1 Sn1 . . . . -2.43(8) ?
O2 Sn2 O1 Sn1 7_566 . . . -1.4(2) ?
C22 Sn2 O1 Sn1 . . . . 114.63(13) ?
C15 Sn2 O1 Sn1 . . . . -120.01(13) ?
O2 Sn1 O1 Sn2 . . . . 2.47(9) ?
C8 Sn1 O1 Sn2 . . . . 113.53(12) ?
C1 Sn1 O1 Sn2 . . . . -118.14(12) ?
Cl5 Sn1 O1 Sn2 . . . . -5.8(3) ?
C8 Sn1 O2 Sn2 . . . . -90.57(14) ?
C1 Sn1 O2 Sn2 . . . . 78.73(16) ?
O1 Sn1 O2 Sn2 . . . . -2.78(10) ?
Cl5 Sn1 O2 Sn2 . . . . 174.40(10) ?
C8 Sn1 O2 Sn2 . . . 7_566 94.6(2) ?
C1 Sn1 O2 Sn2 . . . 7_566 -96.1(2) ?
O1 Sn1 O2 Sn2 . . . 7_566 -177.6(2) ?
Cl5 Sn1 O2 Sn2 . . . 7_566 -0.40(18) ?
O2 Sn2 O2 Sn1 7_566 . . . -176.62(18) ?
C22 Sn2 O2 Sn1 . . . . -88.21(14) ?
C15 Sn2 O2 Sn1 . . . . 88.19(15) ?
O1 Sn2 O2 Sn1 . . . . 2.82(10) ?
O2 Sn2 O2 Sn2 7_566 . . 7_566 0.0 ?
C22 Sn2 O2 Sn2 . . . 7_566 88.41(14) ?
C15 Sn2 O2 Sn2 . . . 7_566 -95.18(14) ?
O1 Sn2 O2 Sn2 . . . 7_566 179.45(12) ?
O2 Sn1 C1 C2' . . . . -145.1(3) ?
C8 Sn1 C1 C2' . . . . 22.2(4) ?
O1 Sn1 C1 C2' . . . . -73.5(3) ?
Cl5 Sn1 C1 C2' . . . . 125.1(3) ?
O2 Sn1 C1 C2 . . . . -137.2(3) ?
C8 Sn1 C1 C2 . . . . 30.1(4) ?
O1 Sn1 C1 C2 . . . . -65.6(3) ?
Cl5 Sn1 C1 C2 . . . . 133.0(3) ?
C2' C1 C2 C3 . . . . -170(5) ?
Sn1 C1 C2 C3 . . . . 100.5(4) ?
C2' C1 C2 C7 . . . . 7(5) ?
Sn1 C1 C2 C7 . . . . -81.9(5) ?
C7 C2 C3 C4 . . . . 0.0 ?
C1 C2 C3 C4 . . . . 177.7(6) ?
C2 C3 C4 C5 . . . . 0.0 ?
C3 C4 C5 C6 . . . . 0.0 ?
C3 C4 C5 Cl1 . . . . -178.6(5) ?
C4 C5 C6 C7 . . . . 0.0 ?
Cl1 C5 C6 C7 . . . . 178.7(5) ?
C5 C6 C7 C2 . . . . 0.0 ?
C3 C2 C7 C6 . . . . 0.0 ?
C1 C2 C7 C6 . . . . -177.5(7) ?
Sn1 C1 C2' C3' . . . . 93.2(5) ?
C2 C1 C2' C7' . . . . -178(5) ?
Sn1 C1 C2' C7' . . . . -84.3(4) ?
C7' C2' C3' C4' . . . . 0.0 ?
C1 C2' C3' C4' . . . . -177.4(7) ?
C2' C3' C4' C5' . . . . 0.0 ?
C3' C4' C5' C6' . . . . 0.0 ?
C3' C4' C5' Cl1' . . . . 179.7(5) ?
C4' C5' C6' C7' . . . . 0.0 ?
Cl1' C5' C6' C7' . . . . -179.7(5) ?
C5' C6' C7' C2' . . . . 0.0 ?
C3' C2' C7' C6' . . . . 0.0 ?
C1 C2' C7' C6' . . . . 177.6(7) ?
O2 Sn1 C8 C9 . . . . -176.63(19) ?
C1 Sn1 C8 C9 . . . . 15.2(3) ?
O1 Sn1 C8 C9 . . . . 109.5(2) ?
Cl5 Sn1 C8 C9 . . . . -88.0(2) ?
Sn1 C8 C9 C10 . . . . -108.9(2) ?
Sn1 C8 C9 C14 . . . . 70.2(3) ?
C14 C9 C10 C11 . . . . 0.0 ?
C8 C9 C10 C11 . . . . 179.1(2) ?
C9 C10 C11 C12 . . . . 0.0 ?
C10 C11 C12 C13 . . . . 0.0 ?
C10 C11 C12 Cl2 . . . . -179.31(19) ?
C11 C12 C13 C14 . . . . 0.0 ?
Cl2 C12 C13 C14 . . . . 179.30(19) ?
C12 C13 C14 C9 . . . . 0.0 ?
C10 C9 C14 C13 . . . . 0.0 ?
C8 C9 C14 C13 . . . . -179.1(2) ?
O2 Sn2 C15 C16 . . . . 37.0(3) ?
O2 Sn2 C15 C16 7_566 . . . -40.4(3) ?
C22 Sn2 C15 C16 . . . . -146.8(2) ?
O1 Sn2 C15 C16 . . . . 110.8(2) ?
Sn2 C15 C16 C17 . . . . -80.2(3) ?
Sn2 C15 C16 C21 . . . . 101.8(2) ?
C21 C16 C17 C18 . . . . 0.0 ?
C15 C16 C17 C18 . . . . -177.9(2) ?
C16 C17 C18 C19 . . . . 0.0 ?
C17 C18 C19 C20 . . . . 0.0 ?
C17 C18 C19 Cl3 . . . . -179.7(2) ?
C18 C19 C20 C21 . . . . 0.0 ?
Cl3 C19 C20 C21 . . . . 179.7(2) ?
C19 C20 C21 C16 . . . . 0.0 ?
C17 C16 C21 C20 . . . . 0.0 ?
C15 C16 C21 C20 . . . . 177.9(2) ?
O2 Sn2 C22 C23 . . . . 98.0(3) ?
O2 Sn2 C22 C23 7_566 . . . 172.7(2) ?
C15 Sn2 C22 C23 . . . . -78.1(3) ?
O1 Sn2 C22 C23 . . . . 21.7(3) ?
Sn2 C22 C23 C24 . . . . -129.00(19) ?
Sn2 C22 C23 C28 . . . . 54.1(3) ?
C28 C23 C24 C25 . . . . 0.0 ?
C22 C23 C24 C25 . . . . -176.9(2) ?
C23 C24 C25 C26 . . . . 0.0 ?
C24 C25 C26 C27 . . . . 0.0 ?
C24 C25 C26 Cl4 . . . . 177.44(18) ?
C25 C26 C27 C28 . . . . 0.0 ?
Cl4 C26 C27 C28 . . . . -177.45(18) ?
C26 C27 C28 C23 . . . . 0.0 ?
C24 C23 C28 C27 . . . . 0.0 ?
C22 C23 C28 C27 . . . . 176.9(2) ?
C35 C30 C31 C32 . . . . 0.0 ?
C29 C30 C31 C32 . . . . 179.6(9) ?
C30 C31 C32 C33 . . . . 0.0 ?
C31 C32 C33 C34 . . . . 0.0 ?
C32 C33 C34 C35 . . . . 0.0 ?
C33 C34 C35 C30 . . . . 0.0 ?
C31 C30 C35 C34 . . . . 0.0 ?
C29 C30 C35 C34 . . . . -179.6(9) ?
